data_4517733
loop_
_publ_author_name
'Zhang, Caiyun'
'Wang, Gendi'
'Zhan, Licheng'
'Yang, Xueyan'
'Wang, Jiwei'
'Wei, Yin'
'Xu, Sheng'
'Shi, Min'
'Zhang, Jun'

_publ_section_title
;
 Gold(I) or Gold(III) as Real Intermediate Species in Gold-Catalyzed
 Cycloaddition Reactions of Enynal/Enynone?
;
_journal_name_full 'ACS Catalysis'
_journal_page_first 6682
_journal_page_last 6690
_journal_paper_doi 10.1021/acscatal.0c00220
_journal_year 2020
_chemical_formula_sum 'C24 H18 Cl2 O'
_chemical_formula_weight 393.28
_space_group_crystal_system triclinic
_space_group_IT_number 2
_space_group_name_Hall '-P 1'
_space_group_name_H-M_alt 'P -1'
_atom_sites_solution_hydrogens geom
_audit_creation_method SHELXL-2013
_cell_angle_alpha 113.103(2)
_cell_angle_beta 103.226(3)
_cell_angle_gamma 99.082(3)
_cell_formula_units_Z 4
_cell_length_a 11.6275(14)
_cell_length_b 12.6651(16)
_cell_length_c 15.1706(19)
_cell_measurement_reflns_used 3252
_cell_measurement_temperature 293(2)
_cell_measurement_theta_max 50.470
_cell_measurement_theta_min 5.188
_cell_volume 1922.4(4)
_computing_cell_refinement 'Bruker SMART'
_computing_data_collection 'Bruker SMART'
_computing_data_reduction 'Bruker SHELXTL'
_computing_molecular_graphics 'Bruker SHELXTL'
_computing_publication_material 'Bruker SHELXTL'
_computing_structure_refinement 'SHELXL-2013 (Sheldrick, 2013)'
_computing_structure_solution 'Bruker SHELXTL'
_diffrn_ambient_temperature 293(2)
_diffrn_measured_fraction_theta_full 0.998
_diffrn_measured_fraction_theta_max 0.998
_diffrn_measurement_device_type 'CCD area detector'
_diffrn_measurement_method 'phi and omega scans'
_diffrn_radiation_type MoK\a
_diffrn_radiation_wavelength 0.71073
_diffrn_reflns_av_R_equivalents 0.0240
_diffrn_reflns_av_unetI/netI 0.0493
_diffrn_reflns_Laue_measured_fraction_full 0.998
_diffrn_reflns_Laue_measured_fraction_max 0.998
_diffrn_reflns_limit_h_max 14
_diffrn_reflns_limit_h_min -12
_diffrn_reflns_limit_k_max 15
_diffrn_reflns_limit_k_min -15
_diffrn_reflns_limit_l_max 18
_diffrn_reflns_limit_l_min -15
_diffrn_reflns_number 11589
_diffrn_reflns_point_group_measured_fraction_full 0.998
_diffrn_reflns_point_group_measured_fraction_max 0.998
_diffrn_reflns_theta_full 25.242
_diffrn_reflns_theta_max 25.999
_diffrn_reflns_theta_min 1.784
_exptl_absorpt_coefficient_mu 0.349
_exptl_absorpt_correction_T_max 0.7456
_exptl_absorpt_correction_T_min 0.6681
_exptl_absorpt_correction_type multi-scan
_exptl_absorpt_process_details sadabs
_exptl_crystal_colour colorless
_exptl_crystal_density_diffrn 1.359
_exptl_crystal_description prismatic
_exptl_crystal_F_000 816
_exptl_crystal_size_max 0.220
_exptl_crystal_size_mid 0.160
_exptl_crystal_size_min 0.130
_refine_diff_density_max 0.263
_refine_diff_density_min -0.225
_refine_diff_density_rms 0.047
_refine_ls_extinction_method none
_refine_ls_goodness_of_fit_ref 1.033
_refine_ls_hydrogen_treatment constr
_refine_ls_matrix_type full
_refine_ls_number_parameters 489
_refine_ls_number_reflns 7547
_refine_ls_number_restraints 0
_refine_ls_restrained_S_all 1.033
_refine_ls_R_factor_all 0.0621
_refine_ls_R_factor_gt 0.0439
_refine_ls_shift/su_max 0.001
_refine_ls_shift/su_mean 0.000
_refine_ls_structure_factor_coef Fsqd
_refine_ls_weighting_details 'w=1/[\s^2^(Fo^2^)+(0.0619P)^2^+0.0288P] where P=(Fo^2^+2Fc^2^)/3'
_refine_ls_weighting_scheme calc
_refine_ls_wR_factor_gt 0.1099
_refine_ls_wR_factor_ref 0.1212
_reflns_Friedel_coverage 0.000
_reflns_number_gt 5614
_reflns_number_total 7547
_reflns_threshold_expression 'I > 2\s(I)'
_cod_data_source_file cs0c00220_si_004.cif
_cod_data_source_block cd16427
_cod_depositor_comments 'Adding full bibliography for 4517732--4517734.cif.'
_cod_database_code 4517733
_shelx_space_group_comment
; 
The symmetry employed for this shelxl refinement is uniquely defined 
by the following loop, which should always be used as a source of 
symmetry information in preference to the above space-group names. 
They are only intended as comments. 
;
_shelx_estimated_absorpt_t_min 0.927
_shelx_estimated_absorpt_t_max 0.956
_shelxl_version_number 2013-4

loop_
_space_group_symop_operation_xyz
'x, y, z'
'-x, -y, -z'

loop_
_atom_site_label
_atom_site_type_symbol
_atom_site_fract_x
_atom_site_fract_y
_atom_site_fract_z
_atom_site_U_iso_or_equiv
_atom_site_adp_type
_atom_site_occupancy
_atom_site_site_symmetry_order
_atom_site_calc_flag
_atom_site_refinement_flags_posn
_atom_site_refinement_flags_adp
_atom_site_refinement_flags_occupancy
_atom_site_disorder_assembly
_atom_site_disorder_group
Cl1 Cl 0.25708(5) -0.21702(4) 0.09584(4) 0.04902(16) Uani 1 1 d . . . . .
Cl2 Cl 0.30759(5) -0.02743(5) 0.03599(4) 0.04809(15) Uani 1 1 d . . . . .
Cl3 Cl 0.14576(5) 0.28328(5) 0.17492(5) 0.05627(17) Uani 1 1 d . . . . .
Cl4 Cl 0.01328(5) 0.46118(6) 0.18240(5) 0.06008(18) Uani 1 1 d . . . . .
O1 O 0.37742(12) 0.00058(13) 0.31276(10) 0.0440(3) Uani 1 1 d . . . . .
O2 O 0.37094(11) 0.51235(11) 0.29312(10) 0.0350(3) Uani 1 1 d . . . . .
C1 C 0.18302(18) -0.01944(17) 0.16718(16) 0.0395(5) Uani 1 1 d . . . . .
C2 C 0.07014(19) -0.0600(2) 0.09347(18) 0.0503(5) Uani 1 1 d . . . . .
H2 H 0.0616 -0.1102 0.0269 0.060 Uiso 1 1 calc R U . . .
C3 C -0.0303(2) -0.0267(2) 0.1176(2) 0.0618(7) Uani 1 1 d . . . . .
H3 H -0.1063 -0.0551 0.0676 0.074 Uiso 1 1 calc R U . . .
C4 C -0.0177(2) 0.0483(2) 0.2155(2) 0.0620(7) Uani 1 1 d . . . . .
H4 H -0.0852 0.0715 0.2316 0.074 Uiso 1 1 calc R U . . .
C5 C 0.0941(2) 0.0896(2) 0.2901(2) 0.0543(6) Uani 1 1 d . . . . .
H5 H 0.1019 0.1408 0.3563 0.065 Uiso 1 1 calc R U . . .
C6 C 0.19536(18) 0.05508(18) 0.26715(16) 0.0426(5) Uani 1 1 d . . . . .
C7 C 0.3216(2) 0.0981(2) 0.34396(16) 0.0479(5) Uani 1 1 d . . . . .
C8 C 0.39955(19) 0.19037(19) 0.32706(17) 0.0502(6) Uani 1 1 d . . . . .
H8 H 0.4081 0.2720 0.3586 0.060 Uiso 1 1 calc R U . . .
C9 C 0.45388(17) 0.13881(18) 0.26112(16) 0.0412(5) Uani 1 1 d . . . . .
C10 C 0.41526(17) 0.00430(17) 0.23076(15) 0.0372(4) Uani 1 1 d . . . . .
C11 C 0.29263(18) -0.05754(17) 0.13950(15) 0.0375(4) Uani 1 1 d . . . . .
C12 C 0.3260(3) 0.1302(3) 0.45174(18) 0.0753(8) Uani 1 1 d . . . . .
H12A H 0.2767 0.0638 0.4543 0.113 Uiso 1 1 calc R U . . .
H12B H 0.2948 0.1982 0.4765 0.113 Uiso 1 1 calc R U . . .
H12C H 0.4095 0.1492 0.4930 0.113 Uiso 1 1 calc R U . . .
C13 C 0.53635(18) 0.19812(17) 0.22254(16) 0.0425(5) Uani 1 1 d . . . . .
C14 C 0.4936(2) 0.26031(19) 0.17034(18) 0.0508(6) Uani 1 1 d . . . . .
H14 H 0.4123 0.2630 0.1583 0.061 Uiso 1 1 calc R U . . .
C15 C 0.5698(2) 0.3177(2) 0.13639(19) 0.0577(6) Uani 1 1 d . . . . .
H15 H 0.5392 0.3577 0.1004 0.069 Uiso 1 1 calc R U . . .
C16 C 0.6911(2) 0.3169(2) 0.1550(2) 0.0601(7) Uani 1 1 d . . . . .
H16 H 0.7425 0.3562 0.1320 0.072 Uiso 1 1 calc R U . . .
C17 C 0.7355(2) 0.2577(2) 0.2078(2) 0.0607(7) Uani 1 1 d . . . . .
H17 H 0.8178 0.2580 0.2217 0.073 Uiso 1 1 calc R U . . .
C18 C 0.65883(19) 0.1974(2) 0.24054(18) 0.0519(6) Uani 1 1 d . . . . .
H18 H 0.6895 0.1560 0.2750 0.062 Uiso 1 1 calc R U . . .
C19 C 0.51911(18) -0.05395(17) 0.22231(16) 0.0413(5) Uani 1 1 d . . . . .
C20 C 0.5986(2) -0.0438(2) 0.30988(18) 0.0505(6) Uani 1 1 d . . . . .
H20 H 0.5833 -0.0076 0.3708 0.061 Uiso 1 1 calc R U . . .
C21 C 0.7007(2) -0.0867(2) 0.3083(2) 0.0605(7) Uani 1 1 d . . . . .
H21 H 0.7538 -0.0787 0.3681 0.073 Uiso 1 1 calc R U . . .
C22 C 0.7237(2) -0.1410(2) 0.2190(2) 0.0641(7) Uani 1 1 d . . . . .
H22 H 0.7919 -0.1705 0.2178 0.077 Uiso 1 1 calc R U . . .
C23 C 0.6461(2) -0.1515(2) 0.1317(2) 0.0647(7) Uani 1 1 d . . . . .
H23 H 0.6615 -0.1889 0.0710 0.078 Uiso 1 1 calc R U . . .
C24 C 0.5450(2) -0.1075(2) 0.13253(18) 0.0549(6) Uani 1 1 d . . . . .
H24 H 0.4939 -0.1136 0.0728 0.066 Uiso 1 1 calc R U . . .
C25 C 0.20670(18) 0.44840(17) 0.11255(16) 0.0404(5) Uani 1 1 d . . . . .
C26 C 0.1309(2) 0.3868(2) 0.01254(18) 0.0548(6) Uani 1 1 d . . . . .
H26 H 0.0524 0.3396 -0.0030 0.066 Uiso 1 1 calc R U . . .
C27 C 0.1711(3) 0.3950(2) -0.06344(18) 0.0616(7) Uani 1 1 d . . . . .
H27 H 0.1194 0.3536 -0.1301 0.074 Uiso 1 1 calc R U . . .
C28 C 0.2864(3) 0.4635(2) -0.04195(18) 0.0591(6) Uani 1 1 d . . . . .
H28 H 0.3136 0.4677 -0.0939 0.071 Uiso 1 1 calc R U . . .
C29 C 0.3626(2) 0.5269(2) 0.05773(17) 0.0495(5) Uani 1 1 d . . . . .
H29 H 0.4403 0.5748 0.0723 0.059 Uiso 1 1 calc R U . . .
C30 C 0.32455(19) 0.51973(17) 0.13601(16) 0.0400(5) Uani 1 1 d . . . . .
C31 C 0.40034(17) 0.58841(17) 0.24666(15) 0.0376(5) Uani 1 1 d . . . . .
C32 C 0.34653(18) 0.68927(17) 0.29471(15) 0.0391(5) Uani 1 1 d . . . . .
H32 H 0.3708 0.7659 0.3004 0.047 Uiso 1 1 calc R U . . .
C33 C 0.26007(17) 0.65236(17) 0.32730(15) 0.0372(4) Uani 1 1 d . . . . .
C34 C 0.25361(16) 0.52050(17) 0.30453(15) 0.0342(4) Uani 1 1 d . . . . .
C35 C 0.16244(17) 0.43553(17) 0.19600(16) 0.0407(5) Uani 1 1 d . . . . .
C36 C 0.53789(18) 0.6231(2) 0.26858(17) 0.0489(5) Uani 1 1 d . . . . .
H36A H 0.5781 0.6616 0.3404 0.073 Uiso 1 1 calc R U . . .
H36B H 0.5591 0.6769 0.2408 0.073 Uiso 1 1 calc R U . . .
H36C H 0.5639 0.5528 0.2384 0.073 Uiso 1 1 calc R U . . .
C37 C 0.18060(18) 0.72120(18) 0.37380(17) 0.0427(5) Uani 1 1 d . . . . .
C38 C 0.1181(2) 0.7781(2) 0.32518(19) 0.0547(6) Uani 1 1 d . . . . .
H38 H 0.1268 0.7729 0.2643 0.066 Uiso 1 1 calc R U . . .
C39 C 0.0425(2) 0.8428(2) 0.3679(2) 0.0711(8) Uani 1 1 d . . . . .
H39 H 0.0003 0.8802 0.3348 0.085 Uiso 1 1 calc R U . . .
C40 C 0.0294(2) 0.8524(2) 0.4580(3) 0.0734(8) Uani 1 1 d . . . . .
H40 H -0.0235 0.8936 0.4848 0.088 Uiso 1 1 calc R U . . .
C41 C 0.0947(3) 0.8008(2) 0.5078(2) 0.0721(8) Uani 1 1 d . . . . .
H41 H 0.0884 0.8095 0.5701 0.087 Uiso 1 1 calc R U . . .
C42 C 0.1699(2) 0.7361(2) 0.46697(19) 0.0569(6) Uani 1 1 d . . . . .
H42 H 0.2141 0.7019 0.5023 0.068 Uiso 1 1 calc R U . . .
C43 C 0.24084(18) 0.49062(17) 0.38950(16) 0.0381(5) Uani 1 1 d . . . . .
C44 C 0.3451(2) 0.52051(19) 0.46918(16) 0.0456(5) Uani 1 1 d . . . . .
H44 H 0.4211 0.5518 0.4660 0.055 Uiso 1 1 calc R U . . .
C45 C 0.3397(2) 0.5053(2) 0.55330(19) 0.0587(6) Uani 1 1 d . . . . .
H45 H 0.4116 0.5267 0.6061 0.070 Uiso 1 1 calc R U . . .
C46 C 0.2289(3) 0.4588(2) 0.5593(2) 0.0639(7) Uani 1 1 d . . . . .
H46 H 0.2249 0.4472 0.6155 0.077 Uiso 1 1 calc R U . . .
C47 C 0.1240(3) 0.4296(2) 0.4813(2) 0.0708(8) Uani 1 1 d . . . . .
H47 H 0.0482 0.3995 0.4856 0.085 Uiso 1 1 calc R U . . .
C48 C 0.1287(2) 0.4441(2) 0.39644(19) 0.0594(6) Uani 1 1 d . . . . .
H48 H 0.0566 0.4226 0.3439 0.071 Uiso 1 1 calc R U . . .

loop_
_atom_site_aniso_label
_atom_site_aniso_U_11
_atom_site_aniso_U_22
_atom_site_aniso_U_33
_atom_site_aniso_U_23
_atom_site_aniso_U_13
_atom_site_aniso_U_12
Cl1 0.0550(3) 0.0335(3) 0.0489(3) 0.0134(2) 0.0112(3) 0.0084(2)
Cl2 0.0529(3) 0.0552(3) 0.0380(3) 0.0236(3) 0.0131(2) 0.0144(2)
Cl3 0.0623(4) 0.0345(3) 0.0610(4) 0.0211(3) 0.0083(3) 0.0019(2)
Cl4 0.0329(3) 0.0706(4) 0.0694(4) 0.0305(3) 0.0053(3) 0.0134(3)
O1 0.0452(8) 0.0504(9) 0.0352(8) 0.0187(7) 0.0124(6) 0.0118(7)
O2 0.0314(7) 0.0357(7) 0.0406(8) 0.0196(6) 0.0113(6) 0.0099(5)
C1 0.0401(11) 0.0353(11) 0.0466(13) 0.0216(10) 0.0151(9) 0.0090(9)
C2 0.0425(12) 0.0555(14) 0.0516(14) 0.0277(12) 0.0093(10) 0.0089(10)
C3 0.0380(12) 0.0740(17) 0.081(2) 0.0468(16) 0.0123(12) 0.0128(12)
C4 0.0499(14) 0.0662(16) 0.094(2) 0.0484(16) 0.0362(14) 0.0271(12)
C5 0.0571(14) 0.0502(13) 0.0692(17) 0.0305(12) 0.0352(13) 0.0183(11)
C6 0.0437(11) 0.0380(11) 0.0479(13) 0.0201(10) 0.0183(10) 0.0078(9)
C7 0.0500(12) 0.0486(13) 0.0377(12) 0.0104(10) 0.0184(10) 0.0115(10)
C8 0.0448(12) 0.0369(12) 0.0518(14) 0.0059(10) 0.0145(10) 0.0051(9)
C9 0.0360(10) 0.0370(11) 0.0401(12) 0.0118(9) 0.0071(9) 0.0044(9)
C10 0.0379(10) 0.0400(11) 0.0321(11) 0.0152(9) 0.0105(8) 0.0096(8)
C11 0.0430(11) 0.0312(10) 0.0344(11) 0.0132(9) 0.0095(9) 0.0081(8)
C12 0.0747(18) 0.094(2) 0.0400(15) 0.0134(14) 0.0232(13) 0.0152(15)
C13 0.0410(11) 0.0321(10) 0.0473(13) 0.0110(10) 0.0150(9) 0.0079(9)
C14 0.0472(12) 0.0427(12) 0.0599(15) 0.0204(11) 0.0161(11) 0.0135(10)
C15 0.0675(16) 0.0434(13) 0.0610(16) 0.0252(12) 0.0183(13) 0.0106(11)
C16 0.0672(16) 0.0460(13) 0.0666(17) 0.0190(12) 0.0356(14) 0.0096(12)
C17 0.0464(13) 0.0537(14) 0.0815(19) 0.0261(14) 0.0270(13) 0.0140(11)
C18 0.0421(12) 0.0473(13) 0.0651(16) 0.0259(12) 0.0139(11) 0.0117(10)
C19 0.0387(11) 0.0358(11) 0.0450(13) 0.0174(10) 0.0095(9) 0.0060(9)
C20 0.0495(13) 0.0460(13) 0.0533(15) 0.0239(11) 0.0101(11) 0.0108(10)
C21 0.0437(13) 0.0594(15) 0.0747(19) 0.0361(14) 0.0026(12) 0.0119(11)
C22 0.0398(13) 0.0539(15) 0.094(2) 0.0309(15) 0.0170(14) 0.0145(11)
C23 0.0488(14) 0.0671(17) 0.0734(19) 0.0217(14) 0.0245(13) 0.0218(12)
C24 0.0475(13) 0.0639(15) 0.0511(15) 0.0209(12) 0.0157(11) 0.0223(11)
C25 0.0435(11) 0.0350(11) 0.0413(12) 0.0177(9) 0.0087(9) 0.0122(9)
C26 0.0527(13) 0.0484(13) 0.0473(14) 0.0161(11) -0.0007(11) 0.0102(11)
C27 0.0794(18) 0.0591(16) 0.0373(14) 0.0176(12) 0.0057(12) 0.0253(14)
C28 0.0854(18) 0.0592(15) 0.0451(15) 0.0284(12) 0.0262(13) 0.0303(14)
C29 0.0609(14) 0.0455(12) 0.0487(14) 0.0234(11) 0.0226(11) 0.0185(11)
C30 0.0471(11) 0.0326(10) 0.0420(12) 0.0179(9) 0.0129(9) 0.0142(9)
C31 0.0393(10) 0.0352(10) 0.0375(12) 0.0166(9) 0.0127(9) 0.0060(8)
C32 0.0448(11) 0.0309(10) 0.0400(12) 0.0170(9) 0.0114(9) 0.0068(9)
C33 0.0389(10) 0.0346(10) 0.0353(11) 0.0151(9) 0.0075(9) 0.0102(8)
C34 0.0280(9) 0.0368(10) 0.0395(11) 0.0194(9) 0.0093(8) 0.0090(8)
C35 0.0343(10) 0.0342(10) 0.0501(13) 0.0202(10) 0.0064(9) 0.0068(8)
C36 0.0428(12) 0.0474(13) 0.0498(14) 0.0176(11) 0.0165(10) 0.0031(10)
C37 0.0399(11) 0.0347(11) 0.0521(14) 0.0184(10) 0.0137(10) 0.0111(9)
C38 0.0543(13) 0.0497(13) 0.0643(16) 0.0289(12) 0.0162(12) 0.0201(11)
C39 0.0565(15) 0.0523(15) 0.103(2) 0.0352(16) 0.0136(15) 0.0282(12)
C40 0.0669(17) 0.0538(16) 0.111(3) 0.0312(17) 0.0494(18) 0.0292(13)
C41 0.088(2) 0.0569(16) 0.088(2) 0.0307(15) 0.0542(18) 0.0325(15)
C42 0.0732(16) 0.0527(14) 0.0585(16) 0.0265(12) 0.0321(13) 0.0323(12)
C43 0.0401(11) 0.0361(10) 0.0453(12) 0.0217(9) 0.0174(9) 0.0145(8)
C44 0.0456(12) 0.0525(13) 0.0471(13) 0.0266(11) 0.0183(10) 0.0187(10)
C45 0.0641(15) 0.0712(16) 0.0512(15) 0.0339(13) 0.0210(12) 0.0241(13)
C46 0.0843(19) 0.0738(17) 0.0593(17) 0.0430(14) 0.0383(15) 0.0310(15)
C47 0.0668(17) 0.0796(19) 0.087(2) 0.0478(17) 0.0454(17) 0.0158(14)
C48 0.0449(13) 0.0770(17) 0.0667(17) 0.0423(14) 0.0215(12) 0.0111(12)

loop_
_atom_type_symbol
_atom_type_description
_atom_type_scat_dispersion_real
_atom_type_scat_dispersion_imag
_atom_type_scat_source
C C 0.0033 0.0016 'International Tables Vol C Tables 4.2.6.8 and 6.1.1.4'
H H 0.0000 0.0000 'International Tables Vol C Tables 4.2.6.8 and 6.1.1.4'
O O 0.0106 0.0060 'International Tables Vol C Tables 4.2.6.8 and 6.1.1.4'
Cl Cl 0.1484 0.1585 'International Tables Vol C Tables 4.2.6.8 and 6.1.1.4'

loop_
_geom_angle_atom_site_label_1
_geom_angle_atom_site_label_2
_geom_angle_atom_site_label_3
_geom_angle
_geom_angle_site_symmetry_1
_geom_angle_site_symmetry_3
_geom_angle_publ_flag
C10 O1 C7 104.99(15) . . ?
C34 O2 C31 105.70(13) . . ?
C2 C1 C6 119.59(19) . . ?
C2 C1 C11 119.99(19) . . ?
C6 C1 C11 120.41(18) . . ?
C1 C2 C3 120.6(2) . . ?
C1 C2 H2 119.7 . . ?
C3 C2 H2 119.7 . . ?
C4 C3 C2 119.9(2) . . ?
C4 C3 H3 120.1 . . ?
C2 C3 H3 120.1 . . ?
C3 C4 C5 120.4(2) . . ?
C3 C4 H4 119.8 . . ?
C5 C4 H4 119.8 . . ?
C4 C5 C6 120.3(2) . . ?
C4 C5 H5 119.8 . . ?
C6 C5 H5 119.8 . . ?
C5 C6 C1 119.2(2) . . ?
C5 C6 C7 123.7(2) . . ?
C1 C6 C7 117.07(17) . . ?
O1 C7 C8 101.84(16) . . ?
O1 C7 C12 107.1(2) . . ?
C8 C7 C12 116.45(19) . . ?
O1 C7 C6 106.18(16) . . ?
C8 C7 C6 107.58(19) . . ?
C12 C7 C6 116.22(18) . . ?
C9 C8 C7 110.12(18) . . ?
C9 C8 H8 124.9 . . ?
C7 C8 H8 124.9 . . ?
C8 C9 C13 126.94(19) . . ?
C8 C9 C10 106.95(18) . . ?
C13 C9 C10 126.11(17) . . ?
O1 C10 C19 108.82(16) . . ?
O1 C10 C9 102.86(15) . . ?
C19 C10 C9 113.82(15) . . ?
O1 C10 C11 102.92(14) . . ?
C19 C10 C11 117.12(16) . . ?
C9 C10 C11 109.74(16) . . ?
C1 C11 C10 113.05(16) . . ?
C1 C11 Cl2 108.68(14) . . ?
C10 C11 Cl2 110.89(13) . . ?
C1 C11 Cl1 106.88(13) . . ?
C10 C11 Cl1 109.32(13) . . ?
Cl2 C11 Cl1 107.82(10) . . ?
C7 C12 H12A 109.5 . . ?
C7 C12 H12B 109.5 . . ?
H12A C12 H12B 109.5 . . ?
C7 C12 H12C 109.5 . . ?
H12A C12 H12C 109.5 . . ?
H12B C12 H12C 109.5 . . ?
C14 C13 C18 118.0(2) . . ?
C14 C13 C9 120.34(19) . . ?
C18 C13 C9 121.6(2) . . ?
C15 C14 C13 120.8(2) . . ?
C15 C14 H14 119.6 . . ?
C13 C14 H14 119.6 . . ?
C14 C15 C16 120.6(2) . . ?
C14 C15 H15 119.7 . . ?
C16 C15 H15 119.7 . . ?
C17 C16 C15 119.4(2) . . ?
C17 C16 H16 120.3 . . ?
C15 C16 H16 120.3 . . ?
C16 C17 C18 120.4(2) . . ?
C16 C17 H17 119.8 . . ?
C18 C17 H17 119.8 . . ?
C17 C18 C13 120.7(2) . . ?
C17 C18 H18 119.7 . . ?
C13 C18 H18 119.7 . . ?
C20 C19 C24 118.2(2) . . ?
C20 C19 C10 118.12(19) . . ?
C24 C19 C10 123.39(19) . . ?
C19 C20 C21 120.9(2) . . ?
C19 C20 H20 119.5 . . ?
C21 C20 H20 119.5 . . ?
C22 C21 C20 120.1(2) . . ?
C22 C21 H21 120.0 . . ?
C20 C21 H21 120.0 . . ?
C23 C22 C21 119.7(2) . . ?
C23 C22 H22 120.1 . . ?
C21 C22 H22 120.1 . . ?
C22 C23 C24 120.7(2) . . ?
C22 C23 H23 119.6 . . ?
C24 C23 H23 119.6 . . ?
C23 C24 C19 120.3(2) . . ?
C23 C24 H24 119.8 . . ?
C19 C24 H24 119.8 . . ?
C26 C25 C30 119.8(2) . . ?
C26 C25 C35 119.97(19) . . ?
C30 C25 C35 120.25(18) . . ?
C27 C26 C25 120.5(2) . . ?
C27 C26 H26 119.8 . . ?
C25 C26 H26 119.8 . . ?
C28 C27 C26 120.5(2) . . ?
C28 C27 H27 119.7 . . ?
C26 C27 H27 119.7 . . ?
C27 C28 C29 119.7(2) . . ?
C27 C28 H28 120.2 . . ?
C29 C28 H28 120.2 . . ?
C30 C29 C28 121.0(2) . . ?
C30 C29 H29 119.5 . . ?
C28 C29 H29 119.5 . . ?
C29 C30 C25 118.5(2) . . ?
C29 C30 C31 124.33(19) . . ?
C25 C30 C31 117.08(18) . . ?
O2 C31 C36 108.63(17) . . ?
O2 C31 C32 101.89(14) . . ?
C36 C31 C32 115.63(17) . . ?
O2 C31 C30 106.19(15) . . ?
C36 C31 C30 115.55(17) . . ?
C32 C31 C30 107.69(16) . . ?
C33 C32 C31 109.76(17) . . ?
C33 C32 H32 125.1 . . ?
C31 C32 H32 125.1 . . ?
C32 C33 C37 126.88(18) . . ?
C32 C33 C34 107.20(16) . . ?
C37 C33 C34 125.89(17) . . ?
O2 C34 C43 108.64(15) . . ?
O2 C34 C33 102.12(14) . . ?
C43 C34 C33 114.13(16) . . ?
O2 C34 C35 103.03(14) . . ?
C43 C34 C35 117.50(16) . . ?
C33 C34 C35 109.66(16) . . ?
C25 C35 C34 113.10(15) . . ?
C25 C35 Cl4 108.38(14) . . ?
C34 C35 Cl4 111.05(13) . . ?
C25 C35 Cl3 107.05(13) . . ?
C34 C35 Cl3 109.12(14) . . ?
Cl4 C35 Cl3 107.94(10) . . ?
C31 C36 H36A 109.5 . . ?
C31 C36 H36B 109.5 . . ?
H36A C36 H36B 109.5 . . ?
C31 C36 H36C 109.5 . . ?
H36A C36 H36C 109.5 . . ?
H36B C36 H36C 109.5 . . ?
C38 C37 C42 118.2(2) . . ?
C38 C37 C33 119.1(2) . . ?
C42 C37 C33 122.55(19) . . ?
C37 C38 C39 119.8(2) . . ?
C37 C38 H38 120.1 . . ?
C39 C38 H38 120.1 . . ?
C40 C39 C38 121.0(3) . . ?
C40 C39 H39 119.5 . . ?
C38 C39 H39 119.5 . . ?
C41 C40 C39 119.2(2) . . ?
C41 C40 H40 120.4 . . ?
C39 C40 H40 120.4 . . ?
C40 C41 C42 120.9(3) . . ?
C40 C41 H41 119.6 . . ?
C42 C41 H41 119.6 . . ?
C41 C42 C37 120.8(2) . . ?
C41 C42 H42 119.6 . . ?
C37 C42 H42 119.6 . . ?
C44 C43 C48 117.7(2) . . ?
C44 C43 C34 118.34(17) . . ?
C48 C43 C34 123.68(19) . . ?
C45 C44 C43 121.8(2) . . ?
C45 C44 H44 119.1 . . ?
C43 C44 H44 119.1 . . ?
C46 C45 C44 120.1(2) . . ?
C46 C45 H45 119.9 . . ?
C44 C45 H45 119.9 . . ?
C45 C46 C47 119.0(2) . . ?
C45 C46 H46 120.5 . . ?
C47 C46 H46 120.5 . . ?
C46 C47 C48 121.2(2) . . ?
C46 C47 H47 119.4 . . ?
C48 C47 H47 119.4 . . ?
C47 C48 C43 120.1(2) . . ?
C47 C48 H48 119.9 . . ?
C43 C48 H48 119.9 . . ?

loop_
_geom_bond_atom_site_label_1
_geom_bond_atom_site_label_2
_geom_bond_distance
_geom_bond_site_symmetry_2
_geom_bond_publ_flag
Cl1 C11 1.8029(19) . ?
Cl2 C11 1.793(2) . ?
Cl3 C35 1.797(2) . ?
Cl4 C35 1.795(2) . ?
O1 C10 1.426(2) . ?
O1 C7 1.451(3) . ?
O2 C34 1.428(2) . ?
O2 C31 1.442(2) . ?
C1 C2 1.379(3) . ?
C1 C6 1.395(3) . ?
C1 C11 1.521(3) . ?
C2 C3 1.381(3) . ?
C2 H2 0.9300 . ?
C3 C4 1.370(4) . ?
C3 H3 0.9300 . ?
C4 C5 1.376(3) . ?
C4 H4 0.9300 . ?
C5 C6 1.389(3) . ?
C5 H5 0.9300 . ?
C6 C7 1.509(3) . ?
C7 C8 1.503(3) . ?
C7 C12 1.508(3) . ?
C8 C9 1.316(3) . ?
C8 H8 0.9300 . ?
C9 C13 1.483(3) . ?
C9 C10 1.538(3) . ?
C10 C19 1.515(3) . ?
C10 C11 1.567(3) . ?
C12 H12A 0.9600 . ?
C12 H12B 0.9600 . ?
C12 H12C 0.9600 . ?
C13 C14 1.388(3) . ?
C13 C18 1.390(3) . ?
C14 C15 1.370(3) . ?
C14 H14 0.9300 . ?
C15 C16 1.377(3) . ?
C15 H15 0.9300 . ?
C16 C17 1.368(4) . ?
C16 H16 0.9300 . ?
C17 C18 1.382(3) . ?
C17 H17 0.9300 . ?
C18 H18 0.9300 . ?
C19 C20 1.379(3) . ?
C19 C24 1.390(3) . ?
C20 C21 1.382(3) . ?
C20 H20 0.9300 . ?
C21 C22 1.369(4) . ?
C21 H21 0.9300 . ?
C22 C23 1.365(4) . ?
C22 H22 0.9300 . ?
C23 C24 1.378(3) . ?
C23 H23 0.9300 . ?
C24 H24 0.9300 . ?
C25 C26 1.389(3) . ?
C25 C30 1.398(3) . ?
C25 C35 1.526(3) . ?
C26 C27 1.373(3) . ?
C26 H26 0.9300 . ?
C27 C28 1.366(4) . ?
C27 H27 0.9300 . ?
C28 C29 1.388(3) . ?
C28 H28 0.9300 . ?
C29 C30 1.388(3) . ?
C29 H29 0.9300 . ?
C30 C31 1.512(3) . ?
C31 C36 1.511(3) . ?
C31 C32 1.512(3) . ?
C32 C33 1.317(3) . ?
C32 H32 0.9300 . ?
C33 C37 1.477(3) . ?
C33 C34 1.552(3) . ?
C34 C43 1.510(3) . ?
C34 C35 1.563(3) . ?
C36 H36A 0.9600 . ?
C36 H36B 0.9600 . ?
C36 H36C 0.9600 . ?
C37 C38 1.388(3) . ?
C37 C42 1.388(3) . ?
C38 C39 1.392(3) . ?
C38 H38 0.9300 . ?
C39 C40 1.371(4) . ?
C39 H39 0.9300 . ?
C40 C41 1.362(4) . ?
C40 H40 0.9300 . ?
C41 C42 1.378(3) . ?
C41 H41 0.9300 . ?
C42 H42 0.9300 . ?
C43 C44 1.378(3) . ?
C43 C48 1.389(3) . ?
C44 C45 1.376(3) . ?
C44 H44 0.9300 . ?
C45 C46 1.368(3) . ?
C45 H45 0.9300 . ?
C46 C47 1.372(4) . ?
C46 H46 0.9300 . ?
C47 C48 1.381(3) . ?
C47 H47 0.9300 . ?
C48 H48 0.9300 . ?

loop_
_geom_torsion_atom_site_label_1
_geom_torsion_atom_site_label_2
_geom_torsion_atom_site_label_3
_geom_torsion_atom_site_label_4
_geom_torsion
_geom_torsion_site_symmetry_1
_geom_torsion_site_symmetry_2
_geom_torsion_site_symmetry_3
_geom_torsion_site_symmetry_4
_geom_torsion_publ_flag
C6 C1 C2 C3 0.6(3) . . . . ?
C11 C1 C2 C3 179.6(2) . . . . ?
C1 C2 C3 C4 0.7(3) . . . . ?
C2 C3 C4 C5 -0.8(4) . . . . ?
C3 C4 C5 C6 -0.4(4) . . . . ?
C4 C5 C6 C1 1.6(3) . . . . ?
C4 C5 C6 C7 178.7(2) . . . . ?
C2 C1 C6 C5 -1.7(3) . . . . ?
C11 C1 C6 C5 179.28(19) . . . . ?
C2 C1 C6 C7 -179.00(19) . . . . ?
C11 C1 C6 C7 2.0(3) . . . . ?
C10 O1 C7 C8 -35.12(19) . . . . ?
C10 O1 C7 C12 -157.84(17) . . . . ?
C10 O1 C7 C6 77.36(19) . . . . ?
C5 C6 C7 O1 147.6(2) . . . . ?
C1 C6 C7 O1 -35.2(2) . . . . ?
C5 C6 C7 C8 -103.9(2) . . . . ?
C1 C6 C7 C8 73.3(2) . . . . ?
C5 C6 C7 C12 28.7(3) . . . . ?
C1 C6 C7 C12 -154.1(2) . . . . ?
O1 C7 C8 C9 22.2(2) . . . . ?
C12 C7 C8 C9 138.3(2) . . . . ?
C6 C7 C8 C9 -89.2(2) . . . . ?
C7 C8 C9 C13 178.7(2) . . . . ?
C7 C8 C9 C10 -1.0(2) . . . . ?
C7 O1 C10 C19 155.78(15) . . . . ?
C7 O1 C10 C9 34.75(18) . . . . ?
C7 O1 C10 C11 -79.31(17) . . . . ?
C8 C9 C10 O1 -21.0(2) . . . . ?
C13 C9 C10 O1 159.25(19) . . . . ?
C8 C9 C10 C19 -138.55(19) . . . . ?
C13 C9 C10 C19 41.7(3) . . . . ?
C8 C9 C10 C11 88.0(2) . . . . ?
C13 C9 C10 C11 -91.8(2) . . . . ?
C2 C1 C11 C10 175.73(18) . . . . ?
C6 C1 C11 C10 -5.2(3) . . . . ?
C2 C1 C11 Cl2 52.2(2) . . . . ?
C6 C1 C11 Cl2 -128.78(17) . . . . ?
C2 C1 C11 Cl1 -63.9(2) . . . . ?
C6 C1 C11 Cl1 115.11(18) . . . . ?
O1 C10 C11 C1 41.7(2) . . . . ?
C19 C10 C11 C1 161.03(17) . . . . ?
C9 C10 C11 C1 -67.2(2) . . . . ?
O1 C10 C11 Cl2 164.08(12) . . . . ?
C19 C10 C11 Cl2 -76.62(19) . . . . ?
C9 C10 C11 Cl2 55.12(18) . . . . ?
O1 C10 C11 Cl1 -77.18(15) . . . . ?
C19 C10 C11 Cl1 42.1(2) . . . . ?
C9 C10 C11 Cl1 173.86(13) . . . . ?
C8 C9 C13 C14 -60.9(3) . . . . ?
C10 C9 C13 C14 118.8(2) . . . . ?
C8 C9 C13 C18 116.6(3) . . . . ?
C10 C9 C13 C18 -63.7(3) . . . . ?
C18 C13 C14 C15 0.9(3) . . . . ?
C9 C13 C14 C15 178.5(2) . . . . ?
C13 C14 C15 C16 -1.2(3) . . . . ?
C14 C15 C16 C17 0.2(4) . . . . ?
C15 C16 C17 C18 1.2(4) . . . . ?
C16 C17 C18 C13 -1.5(4) . . . . ?
C14 C13 C18 C17 0.4(3) . . . . ?
C9 C13 C18 C17 -177.1(2) . . . . ?
O1 C10 C19 C20 -32.3(2) . . . . ?
C9 C10 C19 C20 81.7(2) . . . . ?
C11 C10 C19 C20 -148.44(19) . . . . ?
O1 C10 C19 C24 153.71(19) . . . . ?
C9 C10 C19 C24 -92.2(2) . . . . ?
C11 C10 C19 C24 37.6(3) . . . . ?
C24 C19 C20 C21 -0.6(3) . . . . ?
C10 C19 C20 C21 -174.88(19) . . . . ?
C19 C20 C21 C22 -0.4(3) . . . . ?
C20 C21 C22 C23 0.5(4) . . . . ?
C21 C22 C23 C24 0.4(4) . . . . ?
C22 C23 C24 C19 -1.5(4) . . . . ?
C20 C19 C24 C23 1.6(3) . . . . ?
C10 C19 C24 C23 175.5(2) . . . . ?
C30 C25 C26 C27 0.3(3) . . . . ?
C35 C25 C26 C27 -178.2(2) . . . . ?
C25 C26 C27 C28 0.3(4) . . . . ?
C26 C27 C28 C29 -1.1(4) . . . . ?
C27 C28 C29 C30 1.4(4) . . . . ?
C28 C29 C30 C25 -0.9(3) . . . . ?
C28 C29 C30 C31 -178.2(2) . . . . ?
C26 C25 C30 C29 0.0(3) . . . . ?
C35 C25 C30 C29 178.44(18) . . . . ?
C26 C25 C30 C31 177.54(18) . . . . ?
C35 C25 C30 C31 -4.0(3) . . . . ?
C34 O2 C31 C36 158.15(15) . . . . ?
C34 O2 C31 C32 35.63(18) . . . . ?
C34 O2 C31 C30 -76.98(17) . . . . ?
C29 C30 C31 O2 -146.67(18) . . . . ?
C25 C30 C31 O2 36.0(2) . . . . ?
C29 C30 C31 C36 -26.2(3) . . . . ?
C25 C30 C31 C36 156.48(19) . . . . ?
C29 C30 C31 C32 104.8(2) . . . . ?
C25 C30 C31 C32 -72.5(2) . . . . ?
O2 C31 C32 C33 -22.7(2) . . . . ?
C36 C31 C32 C33 -140.3(2) . . . . ?
C30 C31 C32 C33 88.8(2) . . . . ?
C31 C32 C33 C37 -176.53(19) . . . . ?
C31 C32 C33 C34 1.6(2) . . . . ?
C31 O2 C34 C43 -155.60(15) . . . . ?
C31 O2 C34 C33 -34.69(17) . . . . ?
C31 O2 C34 C35 79.07(16) . . . . ?
C32 C33 C34 O2 20.4(2) . . . . ?
C37 C33 C34 O2 -161.51(18) . . . . ?
C32 C33 C34 C43 137.38(18) . . . . ?
C37 C33 C34 C43 -44.5(3) . . . . ?
C32 C33 C34 C35 -88.41(19) . . . . ?
C37 C33 C34 C35 89.7(2) . . . . ?
C26 C25 C35 C34 -174.27(18) . . . . ?
C30 C25 C35 C34 7.3(3) . . . . ?
C26 C25 C35 Cl4 -50.7(2) . . . . ?
C30 C25 C35 Cl4 130.90(17) . . . . ?
C26 C25 C35 Cl3 65.5(2) . . . . ?
C30 C25 C35 Cl3 -112.91(18) . . . . ?
O2 C34 C35 C25 -42.2(2) . . . . ?
C43 C34 C35 C25 -161.60(16) . . . . ?
C33 C34 C35 C25 65.9(2) . . . . ?
O2 C34 C35 Cl4 -164.35(12) . . . . ?
C43 C34 C35 Cl4 76.29(19) . . . . ?
C33 C34 C35 Cl4 -56.19(18) . . . . ?
O2 C34 C35 Cl3 76.79(15) . . . . ?
C43 C34 C35 Cl3 -42.57(19) . . . . ?
C33 C34 C35 Cl3 -175.06(12) . . . . ?
C32 C33 C37 C38 50.8(3) . . . . ?
C34 C33 C37 C38 -127.0(2) . . . . ?
C32 C33 C37 C42 -126.2(2) . . . . ?
C34 C33 C37 C42 56.0(3) . . . . ?
C42 C37 C38 C39 -3.2(3) . . . . ?
C33 C37 C38 C39 179.7(2) . . . . ?
C37 C38 C39 C40 0.6(4) . . . . ?
C38 C39 C40 C41 2.2(4) . . . . ?
C39 C40 C41 C42 -2.3(4) . . . . ?
C40 C41 C42 C37 -0.3(4) . . . . ?
C38 C37 C42 C41 3.1(3) . . . . ?
C33 C37 C42 C41 -179.9(2) . . . . ?
O2 C34 C43 C44 32.3(2) . . . . ?
C33 C34 C43 C44 -80.9(2) . . . . ?
C35 C34 C43 C44 148.66(18) . . . . ?
O2 C34 C43 C48 -153.50(19) . . . . ?
C33 C34 C43 C48 93.3(2) . . . . ?
C35 C34 C43 C48 -37.2(3) . . . . ?
C48 C43 C44 C45 0.0(3) . . . . ?
C34 C43 C44 C45 174.5(2) . . . . ?
C43 C44 C45 C46 0.4(4) . . . . ?
C44 C45 C46 C47 -1.0(4) . . . . ?
C45 C46 C47 C48 1.3(4) . . . . ?
C46 C47 C48 C43 -1.0(4) . . . . ?
C44 C43 C48 C47 0.3(3) . . . . ?
C34 C43 C48 C47 -173.9(2) . . . . ?
